data_4345722
loop_
_publ_author_name
'Batke, Sonja'
'Sietzen, Malte'
'Wadepohl, Hubert'
'Ballmann, Joachim'

_publ_section_title
;
 Synthesis of NPN-Coordinated Tantalum Alkyl Complexes and Their
 Hydrogenolysis: Isolation of a Terminal Tantalum Hydride Incorporating a
 Doubly Cyclometalated NPN Scaffold
;
_journal_name_full 'Inorganic Chemistry'
_journal_paper_doi 10.1021/acs.inorgchem.7b00277
_journal_year 2017
_chemical_formula_moiety 'C36 H38 N4 P Ta'
_chemical_formula_sum 'C36 H38 N4 P Ta'
_chemical_formula_weight 738.62
_chemical_properties_physical 'air-sensitive, moisture-sensitive'
_space_group_crystal_system monoclinic
_space_group_IT_number 14
_space_group_name_Hall '-P 2ybc'
_space_group_name_H-M_alt 'P 1 21/c 1'
_symmetry_cell_setting monoclinic
_symmetry_Int_Tables_number 14
_symmetry_space_group_name_Hall '-P 2ybc'
_symmetry_space_group_name_H-M 'P 1 21/c 1'
_atom_sites_solution_hydrogens mixed
_atom_sites_solution_primary iterative
_atom_sites_solution_secondary difmap
_audit_block_code ba_sb25
_audit_creation_date
;
'Mon Jan 19 17:08:10 2015'
;
_audit_creation_method
;
Olex2 1.2
(compiled 2016.02.16 svn.r3265 for OlexSys, GUI svn.r5155)
;
_audit_update_record '30.06.2016 12:48:05 CEST UTC+02:00  encif 1.46'
_cell_angle_alpha 90
_cell_angle_beta 97.7237(13)
_cell_angle_gamma 90
_cell_formula_units_Z 4
_cell_length_a 10.75983(15)
_cell_length_b 18.5817(2)
_cell_length_c 15.9528(2)
_cell_measurement_reflns_used 27038
_cell_measurement_temperature 120(1)
_cell_measurement_theta_max 31.8510
_cell_measurement_theta_min 3.7210
_cell_volume 3160.60(7)
_computing_cell_refinement
;
CrysAlisPro, Agilent Technologies,
Version 1.171.37.35g (release 09-12-2014 CrysAlis171 .NET)
(compiled Dec  9 2014,15:38:47)
;
_computing_data_collection
;
CrysAlisPro, Agilent Technologies,
Version 1.171.37.35g (release 09-12-2014 CrysAlis171 .NET)
(compiled Dec  9 2014,15:38:47)
;
_computing_data_reduction
;
CrysAlisPro, Agilent Technologies,
Version 1.171.37.35g (release 09-12-2014 CrysAlis171 .NET)
(compiled Dec  9 2014,15:38:47)
;
_computing_molecular_graphics 'Olex2 (Dolomanov et al., 2009)'
_computing_publication_material 'encif (Wadepohl, 2009-15); encifer 1.5 (CCDC, 2014)'
_computing_structure_refinement 'ShelXL (Sheldrick, 2015)'
_computing_structure_solution 'SUPERFLIP (Palatinus, 2007-2009)'
_diffrn_ambient_environment 'perfluoro polyether oil / N~2~'
_diffrn_ambient_temperature 120(1)
_diffrn_detector 'CCD plate'
_diffrn_detector_area_resol_mean 7.9621
_diffrn_detector_type Eos
_diffrn_measured_fraction_theta_full 0.997
_diffrn_measured_fraction_theta_max 0.938
_diffrn_measurement_details
;
#__ type_ start__ end____ width___ exp.time_
  1 omega   29.00   55.00   0.5000   15.0000
omega____ theta____ kappa____ phi______ frames
    -       26.8662  -77.0000  -30.0000 52

#__ type_ start__ end____ width___ exp.time_
  2 omega   29.00   55.00   0.5000   15.0000
omega____ theta____ kappa____ phi______ frames
    -       26.8662  -77.0000 -180.0000 52

#__ type_ start__ end____ width___ exp.time_
  3 omega   23.00   59.00   0.5000   15.0000
omega____ theta____ kappa____ phi______ frames
    -       26.8662  -80.0000  -62.9440 72

#__ type_ start__ end____ width___ exp.time_
  4 omega  -44.00   70.00   0.5000   15.0000
omega____ theta____ kappa____ phi______ frames
    -       26.8662  -19.0000 -120.0000 228

#__ type_ start__ end____ width___ exp.time_
  5 omega    4.00   38.00   0.5000   15.0000
omega____ theta____ kappa____ phi______ frames
    -       26.8662   77.0000   90.0000 68

#__ type_ start__ end____ width___ exp.time_
  6 omega    6.00   94.00   0.5000   15.0000
omega____ theta____ kappa____ phi______ frames
    -       26.8662   57.0000  -60.0000 176

#__ type_ start__ end____ width___ exp.time_
  7 omega  -42.00   16.00   0.5000   15.0000
omega____ theta____ kappa____ phi______ frames
    -       26.8662  -57.0000  150.0000 116

#__ type_ start__ end____ width___ exp.time_
  8 omega   -3.00   89.00   0.5000   15.0000
omega____ theta____ kappa____ phi______ frames
    -       26.8662   77.0000    0.0000 184

#__ type_ start__ end____ width___ exp.time_
  9 omega  -43.00  -17.00   0.5000   15.0000
omega____ theta____ kappa____ phi______ frames
    -       26.8662  -80.0000  150.3142 52

#__ type_ start__ end____ width___ exp.time_
 10 omega    4.00   59.00   0.5000   15.0000
omega____ theta____ kappa____ phi______ frames
    -       26.8662  -80.0000  150.3142 110

#__ type_ start__ end____ width___ exp.time_
 11 omega   18.00   44.00   0.5000   15.0000
omega____ theta____ kappa____ phi______ frames
    -       26.8662   77.0000 -120.0000 52

#__ type_ start__ end____ width___ exp.time_
 12 omega   71.00   97.00   0.5000   15.0000
omega____ theta____ kappa____ phi______ frames
    -       26.8662   77.0000 -120.0000 52

#__ type_ start__ end____ width___ exp.time_
 13 omega    2.00   79.00   0.5000   15.0000
omega____ theta____ kappa____ phi______ frames
    -       26.8662   38.0000  150.0000 154

#__ type_ start__ end____ width___ exp.time_
 14 omega  -20.00    6.00   0.5000   15.0000
omega____ theta____ kappa____ phi______ frames
    -       26.8662  -80.0000   23.8727 52

#__ type_ start__ end____ width___ exp.time_
 15 omega   32.00   59.00   0.5000   15.0000
omega____ theta____ kappa____ phi______ frames
    -       26.8662  -80.0000   23.8727 54

#__ type_ start__ end____ width___ exp.time_
 16 omega   -3.00   96.00   0.5000   15.0000
omega____ theta____ kappa____ phi______ frames
    -       26.8662   77.0000 -180.0000 198

#__ type_ start__ end____ width___ exp.time_
 17 omega   38.00   64.00   0.5000   15.0000
omega____ theta____ kappa____ phi______ frames
    -       26.8662   57.0000   60.0000 52

#__ type_ start__ end____ width___ exp.time_
 18 omega   -1.00   25.00   0.5000   15.0000
omega____ theta____ kappa____ phi______ frames
    -       26.8662   77.0000  -90.0000 52

#__ type_ start__ end____ width___ exp.time_
 19 omega   11.00   60.00   0.5000   15.0000
omega____ theta____ kappa____ phi______ frames
    -       28.0000  -80.0000 -119.6173 98

#__ type_ start__ end____ width___ exp.time_
 20 omega  -41.00   59.00   0.5000   15.0000
omega____ theta____ kappa____ phi______ frames
    -       28.0000  -78.0000   70.4575 200

#__ type_ start__ end____ width___ exp.time_
 21 omega  -42.00    5.00   0.5000   15.0000
omega____ theta____ kappa____ phi______ frames
    -       28.0000  -80.0000 -119.6173 94

#__ type_ start__ end____ width___ exp.time_
 22 omega    6.00   31.00   0.5000   15.0000
omega____ theta____ kappa____ phi______ frames
    -       26.8662   57.0000   60.0000 50

#__ type_ start__ end____ width___ exp.time_
 23 omega    6.00   96.00   0.5000   15.0000
omega____ theta____ kappa____ phi______ frames
    -       26.8662   57.0000 -180.0000 180

;
_diffrn_measurement_device 'four-circle diffractometer'
_diffrn_measurement_device_type 'Agilent SuperNova, Dual, Cu at zero, Eos'
_diffrn_measurement_method '\w scans'
_diffrn_measurement_specimen_support 'polyimid foil'
_diffrn_orient_matrix_UB_11 0.0392488000
_diffrn_orient_matrix_UB_12 -0.0305332000
_diffrn_orient_matrix_UB_13 -0.0013025000
_diffrn_orient_matrix_UB_21 -0.0267592000
_diffrn_orient_matrix_UB_22 -0.0066428000
_diffrn_orient_matrix_UB_23 -0.0423868000
_diffrn_orient_matrix_UB_31 0.0465800000
_diffrn_orient_matrix_UB_32 0.0219167000
_diffrn_orient_matrix_UB_33 -0.0146602000
_diffrn_radiation_monochromator mirror
_diffrn_radiation_probe x-ray
_diffrn_radiation_type 'Mo K\a'
_diffrn_radiation_wavelength 0.71073
_diffrn_reflns_av_R_equivalents 0.0633
_diffrn_reflns_av_unetI/netI 0.0386
_diffrn_reflns_Laue_measured_fraction_full 0.997
_diffrn_reflns_Laue_measured_fraction_max 0.938
_diffrn_reflns_limit_h_max 16
_diffrn_reflns_limit_h_min -15
_diffrn_reflns_limit_k_max 28
_diffrn_reflns_limit_k_min -27
_diffrn_reflns_limit_l_max 23
_diffrn_reflns_limit_l_min -23
_diffrn_reflns_number 95427
_diffrn_reflns_point_group_measured_fraction_full 0.997
_diffrn_reflns_point_group_measured_fraction_max 0.938
_diffrn_reflns_theta_full 25.242
_diffrn_reflns_theta_max 32.868
_diffrn_reflns_theta_min 3.283
_diffrn_source 'microfocus X-Ray tube'
_exptl_absorpt_coefficient_mu 3.560
_exptl_absorpt_correction_T_max 0.894
_exptl_absorpt_correction_T_min 0.715
_exptl_absorpt_correction_type gaussian
_exptl_absorpt_process_details
;
CrysAlisPro, Agilent Technologies,
Version 1.171.37.35g (release 09-12-2014 CrysAlis171 .NET)
(compiled Dec  9 2014,15:38:47)
Numerical absorption correction based on gaussian integration over
            a multifaceted crystal model
Empirical absorption correction using spherical harmonics,
 implemented in SCALE3 ABSPACK scaling algorithm.
;
_exptl_crystal_colour yellow
_exptl_crystal_colour_primary yellow
_exptl_crystal_density_diffrn 1.552
_exptl_crystal_description irregular
_exptl_crystal_F_000 1480
_exptl_crystal_size_max 0.144
_exptl_crystal_size_mid 0.097
_exptl_crystal_size_min 0.035
_refine_diff_density_max 0.886
_refine_diff_density_min -1.736
_refine_diff_density_rms 0.128
_refine_ls_extinction_method none
_refine_ls_goodness_of_fit_ref 1.164
_refine_ls_hydrogen_treatment mixed
_refine_ls_matrix_type full
_refine_ls_number_parameters 386
_refine_ls_number_reflns 11077
_refine_ls_number_restraints 0
_refine_ls_restrained_S_all 1.164
_refine_ls_R_factor_all 0.0484
_refine_ls_R_factor_gt 0.0377
_refine_ls_shift/su_max 0.003
_refine_ls_shift/su_mean 0.000
_refine_ls_structure_factor_coef Fsqd
_refine_ls_weighting_details 'w=1/[\s^2^(Fo^2^)+(0.0147P)^2^+4.4207P] where P=(Fo^2^+2Fc^2^)/3'
_refine_ls_weighting_scheme calc
_refine_ls_wR_factor_gt 0.0615
_refine_ls_wR_factor_ref 0.0641
_reflns_Friedel_coverage 0.000
_reflns_number_gt 9756
_reflns_number_total 11077
_reflns_threshold_expression 'I > 2\s(I)'
_cod_data_source_file ic7b00277_si_002.cif
_cod_data_source_block ba_sb25
_cod_original_cell_volume 3160.61(7)
_cod_original_sg_symbol_H-M 'P 21/c'
_cod_database_code 4345722
_audit_block_refno 2322
_audit_block_usercomment 'sb251, irregualr, yellow'
_chemical_oxdiff_formula 'C36 H38 N4 P Ta'
_chemical_oxdiff_usercomment 'sb251, irregualr, yellow'
_shelx_space_group_comment
;
The symmetry employed for this shelxl refinement is uniquely defined
by the following loop, which should always be used as a source of
symmetry information in preference to the above space-group names.
They are only intended as comments.
;
_shelx_estimated_absorpt_t_max 0.885
_shelx_estimated_absorpt_t_min 0.628
_reflns_odcompleteness_completeness 99.75
_reflns_odcompleteness_iscentric 1
_reflns_odcompleteness_theta 26.32
_shelxl_version_number 2014/7
_olex2_refinement_description
;
1. Fixed Uiso
 At 1.2 times of:
  All C(H) groups, All C(H,H) groups
 At 1.5 times of:
  All C(H,H,H) groups
2.a Secondary CH2 refined with riding coordinates:
 C14(H14A,H14B)
2.b Aromatic/amide H refined with riding coordinates:
 C4(H4), C5(H5), C6(H6), C7(H7), C9(H9), C10(H10), C11(H11), C12(H12),
 C13(H13), C17(H17), C18(H18), C19(H19), C20(H20), C22(H22), C23(H23), C24(H24),
  C25(H25), C26(H26), C28(H28), C29(H29), C30(H30), C31(H31), C32(H32)
2.c Idealised Me refined as rotating group:
 C33(H33A,H33B,H33C), C34(H34A,H34B,H34C), C35(H35A,H35B,H35C), C36(H36A,H36B,
 H36C)
;
_olex2_submission_special_instructions 'No special instructions were received'
_cell_oxdiff_length_a 10.7585(2)
_cell_oxdiff_length_b 18.5840(4)
_cell_oxdiff_length_c 15.9522(2)
_cell_oxdiff_angle_alpha 90.0005(15)
_cell_oxdiff_angle_beta 97.7052(14)
_cell_oxdiff_angle_gamma 90.0054(18)
_cell_oxdiff_volume 3160.61(10)
_cell_oxdiff_measurement_reflns_used 27038

loop_
_symmetry_equiv_pos_as_xyz
'x, y, z'
'-x, y+1/2, -z+1/2'
'-x, -y, -z'
'x, -y-1/2, z-1/2'

loop_
_atom_site_label
_atom_site_type_symbol
_atom_site_fract_x
_atom_site_fract_y
_atom_site_fract_z
_atom_site_U_iso_or_equiv
_atom_site_adp_type
_atom_site_occupancy
_atom_site_site_symmetry_order
_atom_site_calc_flag
_atom_site_refinement_flags_posn
Ta Ta 0.32869(2) 0.59177(2) 0.71032(2) 0.01343(3) Uani 1 1 d .
P P 0.24086(7) 0.46200(4) 0.80807(5) 0.01832(14) Uani 1 1 d .
N1 N 0.2197(2) 0.64527(12) 0.78776(14) 0.0156(4) Uani 1 1 d .
N2 N 0.4333(2) 0.50886(12) 0.66552(14) 0.0155(4) Uani 1 1 d .
N3 N 0.1893(2) 0.58407(13) 0.61887(14) 0.0184(5) Uani 1 1 d .
N4 N 0.4449(2) 0.67087(13) 0.69808(16) 0.0205(5) Uani 1 1 d .
C1 C 0.3603(3) 0.53387(15) 0.83351(17) 0.0168(5) Uani 1 1 d .
H1 H 0.442(3) 0.5138(17) 0.847(2) 0.020 Uiso 1 1 d R
C2 C 0.3216(3) 0.57932(14) 0.90338(17) 0.0163(5) Uani 1 1 d .
C3 C 0.2430(2) 0.63736(15) 0.87594(17) 0.0162(5) Uani 1 1 d .
C4 C 0.1985(3) 0.68341(16) 0.93441(18) 0.0214(6) Uani 1 1 d .
H4 H 0.1448 0.7225 0.9157 0.026 Uiso 1 1 calc R
C5 C 0.2336(3) 0.67129(18) 1.0201(2) 0.0265(6) Uani 1 1 d .
H5 H 0.2049 0.7030 1.0601 0.032 Uiso 1 1 calc R
C6 C 0.3094(3) 0.61421(17) 1.04843(19) 0.0244(6) Uani 1 1 d .
H6 H 0.3321 0.6065 1.1074 0.029 Uiso 1 1 calc R
C7 C 0.3525(3) 0.56776(16) 0.99010(18) 0.0216(6) Uani 1 1 d .
H7 H 0.4035 0.5278 1.0096 0.026 Uiso 1 1 calc R
C8 C 0.2367(3) 0.41791(16) 0.91013(18) 0.0228(6) Uani 1 1 d .
C9 C 0.1299(3) 0.4250(2) 0.9495(2) 0.0348(8) Uani 1 1 d .
H9 H 0.0624 0.4542 0.9245 0.042 Uiso 1 1 calc R
C10 C 0.1210(5) 0.3898(2) 1.0254(3) 0.0518(13) Uani 1 1 d .
H10 H 0.0470 0.3942 1.0515 0.062 Uiso 1 1 calc R
C11 C 0.2188(6) 0.3487(2) 1.0627(3) 0.0595(14) Uani 1 1 d .
H11 H 0.2123 0.3247 1.1146 0.071 Uiso 1 1 calc R
C12 C 0.3264(5) 0.3419(2) 1.0255(2) 0.0471(11) Uani 1 1 d .
H12 H 0.3944 0.3139 1.0520 0.057 Uiso 1 1 calc R
C13 C 0.3359(3) 0.37588(18) 0.9493(2) 0.0301(7) Uani 1 1 d .
H13 H 0.4100 0.3706 0.9236 0.036 Uiso 1 1 calc R
C14 C 0.3266(3) 0.39310(14) 0.75290(18) 0.0195(6) Uani 1 1 d .
H14A H 0.4176 0.3980 0.7719 0.023 Uiso 1 1 calc R
H14B H 0.3006 0.3446 0.7694 0.023 Uiso 1 1 calc R
C15 C 0.3035(3) 0.39939(15) 0.65782(18) 0.0197(5) Uani 1 1 d .
C16 C 0.3574(2) 0.45554(15) 0.61666(17) 0.0170(5) Uani 1 1 d .
C17 C 0.3373(3) 0.46052(17) 0.52866(18) 0.0213(6) Uani 1 1 d .
H17 H 0.3760 0.4980 0.5011 0.026 Uiso 1 1 calc R
C18 C 0.2612(3) 0.41098(18) 0.48119(19) 0.0270(6) Uani 1 1 d .
H18 H 0.2468 0.4148 0.4213 0.032 Uiso 1 1 calc R
C19 C 0.2060(3) 0.35553(19) 0.5221(2) 0.0299(7) Uani 1 1 d .
H19 H 0.1539 0.3213 0.4900 0.036 Uiso 1 1 calc R
C20 C 0.2273(3) 0.35036(17) 0.6091(2) 0.0266(6) Uani 1 1 d .
H20 H 0.1890 0.3125 0.6363 0.032 Uiso 1 1 calc R
C21 C 0.1096(3) 0.68373(15) 0.75393(17) 0.0164(5) Uani 1 1 d .
C22 C -0.0080(3) 0.65537(17) 0.76339(19) 0.0242(6) Uani 1 1 d .
H22 H -0.0143 0.6136 0.7969 0.029 Uiso 1 1 calc R
C23 C -0.1153(3) 0.68838(19) 0.7237(2) 0.0278(7) Uani 1 1 d .
H23 H -0.1951 0.6687 0.7297 0.033 Uiso 1 1 calc R
C24 C -0.1079(3) 0.74909(18) 0.6758(2) 0.0284(7) Uani 1 1 d .
H24 H -0.1820 0.7708 0.6478 0.034 Uiso 1 1 calc R
C25 C 0.0080(3) 0.77843(18) 0.6686(2) 0.0321(7) Uani 1 1 d .
H25 H 0.0135 0.8212 0.6366 0.039 Uiso 1 1 calc R
C26 C 0.1167(3) 0.74590(16) 0.70776(19) 0.0243(6) Uani 1 1 d .
H26 H 0.1961 0.7665 0.7027 0.029 Uiso 1 1 calc R
C27 C 0.5583(3) 0.48706(15) 0.69114(17) 0.0171(5) Uani 1 1 d .
C28 C 0.6388(3) 0.52848(16) 0.74885(19) 0.0218(6) Uani 1 1 d .
H28 H 0.6081 0.5710 0.7719 0.026 Uiso 1 1 calc R
C29 C 0.7627(3) 0.50794(18) 0.7726(2) 0.0272(7) Uani 1 1 d .
H29 H 0.8151 0.5366 0.8121 0.033 Uiso 1 1 calc R
C30 C 0.8112(3) 0.44707(18) 0.7403(2) 0.0282(7) Uani 1 1 d .
H30 H 0.8964 0.4339 0.7565 0.034 Uiso 1 1 calc R
C31 C 0.7334(3) 0.40532(18) 0.6837(2) 0.0276(7) Uani 1 1 d .
H31 H 0.7655 0.3630 0.6610 0.033 Uiso 1 1 calc R
C32 C 0.6088(3) 0.42452(15) 0.65961(18) 0.0208(6) Uani 1 1 d .
H32 H 0.5568 0.3948 0.6211 0.025 Uiso 1 1 calc R
C33 C 0.0741(3) 0.54234(18) 0.6158(2) 0.0259(6) Uani 1 1 d .
H33A H 0.0733 0.5044 0.5730 0.039 Uiso 1 1 calc GR
H33B H 0.0017 0.5741 0.6011 0.039 Uiso 1 1 calc GR
H33C H 0.0698 0.5205 0.6712 0.039 Uiso 1 1 calc GR
C34 C 0.1940(3) 0.62179(19) 0.53855(19) 0.0279(7) Uani 1 1 d .
H34A H 0.2729 0.6485 0.5414 0.042 Uiso 1 1 calc GR
H34B H 0.1233 0.6553 0.5282 0.042 Uiso 1 1 calc GR
H34C H 0.1889 0.5867 0.4924 0.042 Uiso 1 1 calc GR
C35 C 0.4721(3) 0.73048(18) 0.7573(2) 0.0309(7) Uani 1 1 d .
H35A H 0.4461 0.7758 0.7289 0.046 Uiso 1 1 calc GR
H35B H 0.5623 0.7320 0.7770 0.046 Uiso 1 1 calc GR
H35C H 0.4262 0.7236 0.8057 0.046 Uiso 1 1 calc GR
C36 C 0.5116(3) 0.68004(18) 0.6246(2) 0.0287(7) Uani 1 1 d .
H36A H 0.4981 0.6376 0.5881 0.043 Uiso 1 1 calc GR
H36B H 0.6014 0.6858 0.6437 0.043 Uiso 1 1 calc GR
H36C H 0.4797 0.7229 0.5928 0.043 Uiso 1 1 calc GR

loop_
_atom_site_aniso_label
_atom_site_aniso_U_11
_atom_site_aniso_U_22
_atom_site_aniso_U_33
_atom_site_aniso_U_23
_atom_site_aniso_U_13
_atom_site_aniso_U_12
Ta 0.01385(5) 0.01329(5) 0.01363(5) 0.00133(4) 0.00353(3) 0.00111(4)
P 0.0208(3) 0.0177(3) 0.0160(3) -0.0014(3) 0.0008(3) 0.0012(3)
N1 0.0146(10) 0.0154(11) 0.0171(11) 0.0022(9) 0.0026(8) 0.0011(8)
N2 0.0151(10) 0.0170(11) 0.0147(10) 0.0021(8) 0.0029(8) 0.0017(8)
N3 0.0198(11) 0.0202(12) 0.0155(10) 0.0005(9) 0.0031(9) 0.0042(9)
N4 0.0209(12) 0.0190(12) 0.0230(12) 0.0035(9) 0.0076(10) -0.0006(9)
C1 0.0190(13) 0.0148(12) 0.0167(12) 0.0001(10) 0.0033(10) 0.0015(10)
C2 0.0190(13) 0.0138(12) 0.0164(12) -0.0002(9) 0.0032(10) -0.0015(9)
C3 0.0165(12) 0.0175(13) 0.0149(12) -0.0015(10) 0.0034(10) -0.0010(10)
C4 0.0260(15) 0.0190(13) 0.0200(13) -0.0021(11) 0.0063(11) 0.0029(11)
C5 0.0308(17) 0.0289(16) 0.0210(14) -0.0064(12) 0.0087(12) 0.0006(13)
C6 0.0303(16) 0.0288(16) 0.0139(13) -0.0027(11) 0.0021(11) -0.0022(12)
C7 0.0256(15) 0.0213(14) 0.0172(13) 0.0010(11) 0.0003(11) 0.0006(11)
C8 0.0298(15) 0.0209(15) 0.0181(13) -0.0045(11) 0.0045(11) -0.0115(12)
C9 0.0360(19) 0.040(2) 0.0301(17) -0.0148(15) 0.0126(14) -0.0174(15)
C10 0.074(3) 0.055(3) 0.033(2) -0.0200(19) 0.032(2) -0.038(2)
C11 0.116(4) 0.040(2) 0.026(2) -0.0028(17) 0.022(2) -0.032(3)
C12 0.088(3) 0.0296(19) 0.0213(17) 0.0036(14) 0.0000(19) -0.007(2)
C13 0.043(2) 0.0256(16) 0.0207(15) 0.0003(12) 0.0026(14) -0.0051(14)
C14 0.0276(15) 0.0123(12) 0.0191(13) 0.0014(10) 0.0050(11) 0.0004(10)
C15 0.0231(14) 0.0169(13) 0.0194(13) -0.0029(10) 0.0042(11) 0.0012(10)
C16 0.0153(12) 0.0181(13) 0.0182(13) -0.0017(10) 0.0044(10) 0.0025(10)
C17 0.0200(14) 0.0273(15) 0.0168(13) -0.0006(11) 0.0036(11) 0.0056(11)
C18 0.0263(15) 0.0361(17) 0.0184(13) -0.0093(13) 0.0025(11) 0.0078(14)
C19 0.0267(16) 0.0338(18) 0.0282(16) -0.0147(14) -0.0003(13) 0.0016(13)
C20 0.0309(16) 0.0214(15) 0.0273(16) -0.0058(12) 0.0036(13) -0.0031(12)
C21 0.0185(13) 0.0167(12) 0.0142(12) -0.0002(10) 0.0028(10) 0.0051(10)
C22 0.0226(14) 0.0264(15) 0.0247(15) 0.0081(12) 0.0069(12) 0.0034(12)
C23 0.0176(14) 0.0383(18) 0.0282(16) -0.0001(14) 0.0055(12) 0.0069(13)
C24 0.0289(16) 0.0321(17) 0.0231(15) -0.0016(13) -0.0006(12) 0.0171(13)
C25 0.0385(19) 0.0238(16) 0.0333(17) 0.0105(14) 0.0025(14) 0.0106(14)
C26 0.0269(15) 0.0202(14) 0.0261(15) 0.0074(12) 0.0051(12) 0.0016(11)
C27 0.0168(12) 0.0186(13) 0.0169(12) 0.0031(10) 0.0063(10) 0.0019(10)
C28 0.0197(14) 0.0196(14) 0.0267(15) 0.0005(11) 0.0047(11) 0.0004(11)
C29 0.0203(14) 0.0302(17) 0.0303(16) 0.0035(13) 0.0009(12) -0.0012(12)
C30 0.0183(14) 0.0358(18) 0.0308(16) 0.0097(14) 0.0043(12) 0.0068(12)
C31 0.0274(15) 0.0308(16) 0.0263(15) 0.0051(13) 0.0102(12) 0.0132(13)
C32 0.0234(14) 0.0208(14) 0.0192(13) 0.0017(10) 0.0071(11) 0.0052(11)
C33 0.0189(14) 0.0330(17) 0.0245(15) 0.0008(13) -0.0021(12) -0.0011(12)
C34 0.0304(17) 0.0356(18) 0.0176(14) 0.0058(13) 0.0037(12) 0.0050(13)
C35 0.0289(16) 0.0236(16) 0.0414(19) -0.0049(14) 0.0086(14) -0.0110(13)
C36 0.0237(15) 0.0325(17) 0.0323(17) 0.0069(14) 0.0130(13) -0.0013(13)

loop_
_atom_type_symbol
_atom_type_description
_atom_type_scat_dispersion_real
_atom_type_scat_dispersion_imag
_atom_type_scat_source
C C 0.0033 0.0016 'International Tables Vol C Tables 4.2.6.8 and 6.1.1.4'
H H 0.0000 0.0000 'International Tables Vol C Tables 4.2.6.8 and 6.1.1.4'
N N 0.0061 0.0033 'International Tables Vol C Tables 4.2.6.8 and 6.1.1.4'
P P 0.1023 0.0942 'International Tables Vol C Tables 4.2.6.8 and 6.1.1.4'
Ta Ta -0.7052 6.5227 'International Tables Vol C Tables 4.2.6.8 and 6.1.1.4'

loop_
_exptl_crystal_face_index_h
_exptl_crystal_face_index_k
_exptl_crystal_face_index_l
_exptl_crystal_face_perp_dist
_exptl_oxdiff_crystal_face_indexfrac_h
_exptl_oxdiff_crystal_face_indexfrac_k
_exptl_oxdiff_crystal_face_indexfrac_l
_exptl_oxdiff_crystal_face_x
_exptl_oxdiff_crystal_face_y
_exptl_oxdiff_crystal_face_z
-13 14 3 0.0175 -12.9795 13.9967 2.9896 -0.9407 0.1276 -0.3416
-13 13 8 0.0208 -12.9783 12.9991 7.9842 -0.9167 -0.0775 -0.4367
11 5 12 0.0372 10.9951 4.9909 11.9869 0.2635 -0.8355 0.4458
-10 -15 12 0.0492 -9.9930 -14.9753 11.9893 0.0494 -0.1413 -0.9694
9 15 -14 0.0379 8.9933 14.9754 -13.9872 -0.0861 0.2527 0.9522
-8 -20 9 0.0484 -7.9983 -19.9728 8.9947 0.2842 -0.0346 -0.9422
8 20 -9 0.0484 7.9983 19.9728 -8.9947 -0.2842 0.0346 0.9422
13 -14 -3 0.0175 12.9795 -13.9967 -2.9896 0.9407 -0.1276 0.3416
-11 -5 -12 0.0506 -10.9951 -4.9909 -11.9869 -0.2635 0.8355 -0.4458

loop_
_geom_angle_atom_site_label_1
_geom_angle_atom_site_label_2
_geom_angle_atom_site_label_3
_geom_angle
N1 Ta N2 158.93(9)
N1 Ta C1 74.72(9)
N2 Ta C1 85.43(9)
N3 Ta N1 92.37(9)
N3 Ta N2 94.89(9)
N3 Ta N4 114.69(10)
N3 Ta C1 129.43(10)
N4 Ta N1 96.89(9)
N4 Ta N2 97.98(9)
N4 Ta C1 115.31(10)
C1 P C14 102.99(13)
C8 P C1 103.08(13)
C8 P C14 100.68(13)
C3 N1 Ta 120.63(17)
C3 N1 C21 117.3(2)
C21 N1 Ta 121.58(17)
C16 N2 Ta 113.51(16)
C27 N2 Ta 130.43(18)
C27 N2 C16 114.0(2)
C33 N3 Ta 128.96(19)
C33 N3 C34 110.7(2)
C34 N3 Ta 120.3(2)
C35 N4 Ta 125.49(19)
C35 N4 C36 110.7(2)
C36 N4 Ta 123.8(2)
Ta C1 H1 115(2)
P C1 Ta 97.79(12)
P C1 H1 111(2)
C2 C1 Ta 111.03(18)
C2 C1 P 108.28(19)
C2 C1 H1 113(2)
C3 C2 C1 114.6(2)
C7 C2 C1 126.6(3)
C7 C2 C3 118.8(3)
N1 C3 C2 114.3(2)
C4 C3 N1 125.1(3)
C4 C3 C2 120.6(3)
C3 C4 H4 120.5
C5 C4 C3 119.1(3)
C5 C4 H4 120.5
C4 C5 H5 119.4
C6 C5 C4 121.3(3)
C6 C5 H5 119.4
C5 C6 H6 120.2
C5 C6 C7 119.6(3)
C7 C6 H6 120.2
C2 C7 H7 119.7
C6 C7 C2 120.7(3)
C6 C7 H7 119.7
C9 C8 P 118.7(3)
C9 C8 C13 118.6(3)
C13 C8 P 122.6(2)
C8 C9 H9 119.8
C8 C9 C10 120.4(4)
C10 C9 H9 119.8
C9 C10 H10 119.9
C11 C10 C9 120.2(4)
C11 C10 H10 119.9
C10 C11 H11 119.8
C10 C11 C12 120.3(4)
C12 C11 H11 119.8
C11 C12 H12 119.9
C11 C12 C13 120.2(4)
C13 C12 H12 119.9
C8 C13 H13 119.9
C12 C13 C8 120.3(4)
C12 C13 H13 119.9
P C14 H14A 108.9
P C14 H14B 108.9
H14A C14 H14B 107.7
C15 C14 P 113.3(2)
C15 C14 H14A 108.9
C15 C14 H14B 108.9
C16 C15 C14 120.5(3)
C20 C15 C14 121.1(3)
C20 C15 C16 118.4(3)
C15 C16 N2 119.9(2)
C17 C16 N2 119.8(3)
C17 C16 C15 120.3(3)
C16 C17 H17 119.8
C18 C17 C16 120.4(3)
C18 C17 H17 119.8
C17 C18 H18 120.3
C17 C18 C19 119.5(3)
C19 C18 H18 120.3
C18 C19 H19 120.0
C20 C19 C18 119.9(3)
C20 C19 H19 120.0
C15 C20 H20 119.3
C19 C20 C15 121.5(3)
C19 C20 H20 119.3
C22 C21 N1 119.3(2)
C26 C21 N1 121.3(3)
C26 C21 C22 119.4(3)
C21 C22 H22 120.2
C23 C22 C21 119.7(3)
C23 C22 H22 120.2
C22 C23 H23 119.6
C24 C23 C22 120.9(3)
C24 C23 H23 119.6
C23 C24 H24 120.3
C23 C24 C25 119.5(3)
C25 C24 H24 120.3
C24 C25 H25 119.8
C24 C25 C26 120.4(3)
C26 C25 H25 119.8
C21 C26 C25 120.1(3)
C21 C26 H26 119.9
C25 C26 H26 119.9
C28 C27 N2 120.8(2)
C32 C27 N2 122.2(3)
C32 C27 C28 117.0(3)
C27 C28 H28 119.6
C29 C28 C27 120.8(3)
C29 C28 H28 119.6
C28 C29 H29 119.3
C30 C29 C28 121.5(3)
C30 C29 H29 119.3
C29 C30 H30 120.7
C29 C30 C31 118.7(3)
C31 C30 H30 120.7
C30 C31 H31 119.6
C30 C31 C32 120.8(3)
C32 C31 H31 119.6
C27 C32 H32 119.4
C31 C32 C27 121.2(3)
C31 C32 H32 119.4
N3 C33 H33A 109.5
N3 C33 H33B 109.5
N3 C33 H33C 109.5
H33A C33 H33B 109.5
H33A C33 H33C 109.5
H33B C33 H33C 109.5
N3 C34 H34A 109.5
N3 C34 H34B 109.5
N3 C34 H34C 109.5
H34A C34 H34B 109.5
H34A C34 H34C 109.5
H34B C34 H34C 109.5
N4 C35 H35A 109.5
N4 C35 H35B 109.5
N4 C35 H35C 109.5
H35A C35 H35B 109.5
H35A C35 H35C 109.5
H35B C35 H35C 109.5
N4 C36 H36A 109.5
N4 C36 H36B 109.5
N4 C36 H36C 109.5
H36A C36 H36B 109.5
H36A C36 H36C 109.5
H36B C36 H36C 109.5

loop_
_geom_bond_atom_site_label_1
_geom_bond_atom_site_label_2
_geom_bond_distance
Ta N1 2.069(2)
Ta N2 2.090(2)
Ta N3 1.952(2)
Ta N4 1.957(2)
Ta C1 2.226(3)
P C1 1.860(3)
P C8 1.829(3)
P C14 1.866(3)
N1 C3 1.403(3)
N1 C21 1.426(3)
N2 C16 1.444(3)
N2 C27 1.412(3)
N3 C33 1.458(4)
N3 C34 1.467(4)
N4 C35 1.460(4)
N4 C36 1.464(4)
C1 H1 0.95(3)
C1 C2 1.501(4)
C2 C3 1.404(4)
C2 C7 1.395(4)
C3 C4 1.397(4)
C4 H4 0.9500
C4 C5 1.387(4)
C5 H5 0.9500
C5 C6 1.376(4)
C6 H6 0.9500
C6 C7 1.394(4)
C7 H7 0.9500
C8 C9 1.389(4)
C8 C13 1.400(5)
C9 H9 0.9500
C9 C10 1.391(5)
C10 H10 0.9500
C10 C11 1.370(7)
C11 H11 0.9500
C11 C12 1.377(7)
C12 H12 0.9500
C12 C13 1.385(5)
C13 H13 0.9500
C14 H14A 0.9900
C14 H14B 0.9900
C14 C15 1.508(4)
C15 C16 1.399(4)
C15 C20 1.392(4)
C16 C17 1.395(4)
C17 H17 0.9500
C17 C18 1.388(4)
C18 H18 0.9500
C18 C19 1.394(5)
C19 H19 0.9500
C19 C20 1.379(4)
C20 H20 0.9500
C21 C22 1.397(4)
C21 C26 1.378(4)
C22 H22 0.9500
C22 C23 1.383(4)
C23 H23 0.9500
C23 C24 1.371(5)
C24 H24 0.9500
C24 C25 1.380(5)
C25 H25 0.9500
C25 C26 1.388(4)
C26 H26 0.9500
C27 C28 1.405(4)
C27 C32 1.404(4)
C28 H28 0.9500
C28 C29 1.390(4)
C29 H29 0.9500
C29 C30 1.375(5)
C30 H30 0.9500
C30 C31 1.384(5)
C31 H31 0.9500
C31 C32 1.391(4)
C32 H32 0.9500
C33 H33A 0.9800
C33 H33B 0.9800
C33 H33C 0.9800
C34 H34A 0.9800
C34 H34B 0.9800
C34 H34C 0.9800
C35 H35A 0.9800
C35 H35B 0.9800
C35 H35C 0.9800
C36 H36A 0.9800
C36 H36B 0.9800
C36 H36C 0.9800

loop_
_geom_torsion_atom_site_label_1
_geom_torsion_atom_site_label_2
_geom_torsion_atom_site_label_3
_geom_torsion_atom_site_label_4
_geom_torsion
Ta N1 C3 C2 -14.6(3)
Ta N1 C3 C4 162.9(2)
Ta N1 C21 C22 107.3(3)
Ta N1 C21 C26 -68.7(3)
Ta N2 C16 C15 -83.8(3)
Ta N2 C16 C17 95.7(3)
Ta N2 C27 C28 -8.4(4)
Ta N2 C27 C32 172.7(2)
Ta C1 C2 C3 17.3(3)
Ta C1 C2 C7 -164.9(2)
P C1 C2 C3 -88.9(2)
P C1 C2 C7 88.9(3)
P C8 C9 C10 177.2(3)
P C8 C13 C12 -178.1(3)
P C14 C15 C16 73.2(3)
P C14 C15 C20 -106.0(3)
N1 C3 C4 C5 -176.9(3)
N1 C21 C22 C23 -173.6(3)
N1 C21 C26 C25 173.7(3)
N2 C16 C17 C18 -177.9(3)
N2 C27 C28 C29 -178.5(3)
N2 C27 C32 C31 177.9(3)
C1 P C8 C9 111.5(2)
C1 P C8 C13 -69.9(3)
C1 P C14 C15 -95.8(2)
C1 C2 C3 N1 -3.4(3)
C1 C2 C3 C4 179.1(3)
C1 C2 C7 C6 -179.6(3)
C2 C3 C4 C5 0.4(4)
C3 N1 C21 C22 -64.8(3)
C3 N1 C21 C26 119.2(3)
C3 C2 C7 C6 -1.9(4)
C3 C4 C5 C6 -1.2(5)
C4 C5 C6 C7 0.4(5)
C5 C6 C7 C2 1.2(5)
C7 C2 C3 N1 178.7(2)
C7 C2 C3 C4 1.1(4)
C8 P C1 Ta -170.87(12)
C8 P C1 C2 -55.6(2)
C8 P C14 C15 158.0(2)
C8 C9 C10 C11 1.1(5)
C9 C8 C13 C12 0.5(5)
C9 C10 C11 C12 0.0(6)
C10 C11 C12 C13 -0.9(6)
C11 C12 C13 C8 0.7(5)
C13 C8 C9 C10 -1.4(5)
C14 P C1 Ta 84.72(13)
C14 P C1 C2 -160.03(19)
C14 P C8 C9 -142.3(2)
C14 P C8 C13 36.3(3)
C14 C15 C16 N2 -1.4(4)
C14 C15 C16 C17 179.0(3)
C14 C15 C20 C19 -179.7(3)
C15 C16 C17 C18 1.7(4)
C16 N2 C27 C28 -170.9(2)
C16 N2 C27 C32 10.3(4)
C16 C15 C20 C19 1.1(5)
C16 C17 C18 C19 -0.8(4)
C17 C18 C19 C20 0.1(5)
C18 C19 C20 C15 -0.2(5)
C20 C15 C16 N2 177.8(3)
C20 C15 C16 C17 -1.8(4)
C21 N1 C3 C2 157.7(2)
C21 N1 C3 C4 -24.9(4)
C21 C22 C23 C24 -0.7(5)
C22 C21 C26 C25 -2.3(5)
C22 C23 C24 C25 -1.3(5)
C23 C24 C25 C26 1.6(5)
C24 C25 C26 C21 0.3(5)
C26 C21 C22 C23 2.5(4)
C27 N2 C16 C15 81.7(3)
C27 N2 C16 C17 -98.7(3)
C27 C28 C29 C30 0.5(5)
C28 C27 C32 C31 -1.0(4)
C28 C29 C30 C31 -0.8(5)
C29 C30 C31 C32 0.2(5)
C30 C31 C32 C27 0.7(5)
C32 C27 C28 C29 0.4(4)
